data_7160245
loop_
_publ_author_name
'Wang, Ruikang'
'Jin, Peng'
'Yang, Gaowang'
'Fan, Ying'
'Bai, Zuyu'
'Huang, Danfeng'
'Wang, Ke-Hu'
'Wang, Junjiao'
'Hu, Yulai'

_publ_section_title
;
 Synthesis of 3,5-bis(fluoroalkyl)pyrazoles/pyrazolines from [3 + 2]
 cycloaddition of di/trifluoroacetohydrazonoyl bromides and
 trifluoromethyl-substituted alkenes
;
_journal_name_full 'Organic &amp; Biomolecular Chemistry'
_journal_paper_doi 10.1039/D4OB01160K
_journal_year 2024
_chemical_formula_sum 'C13 H10 Br F5 N2'
_chemical_formula_weight 369.14
_space_group_crystal_system monoclinic
_space_group_IT_number 13
_space_group_name_Hall '-P 2yac'
_space_group_name_H-M_alt 'P 1 2/n 1'
_atom_sites_solution_hydrogens geom
_audit_creation_method SHELXL-2018/3
_audit_update_record
;
2023-12-11 deposited with the CCDC.	2024-11-14 downloaded from the CCDC.
;
_cell_angle_alpha 90
_cell_angle_beta 105.041(5)
_cell_angle_gamma 90
_cell_formula_units_Z 4
_cell_length_a 17.6937(9)
_cell_length_b 4.5126(2)
_cell_length_c 18.7442(10)
_cell_measurement_temperature 300(2)
_cell_volume 1445.35(13)
_computing_structure_refinement 'SHELXL-2018/3 (Sheldrick, 2018)'
_computing_structure_solution 'SHELXT 2018/2 (Sheldrick, 2018)'
_diffrn_ambient_temperature 300(2)
_diffrn_measured_fraction_theta_full 0.992
_diffrn_measured_fraction_theta_max 0.936
_diffrn_radiation_type CuK\a
_diffrn_radiation_wavelength 1.54184
_diffrn_reflns_av_R_equivalents 0.0543
_diffrn_reflns_av_unetI/netI 0.0641
_diffrn_reflns_Laue_measured_fraction_full 0.992
_diffrn_reflns_Laue_measured_fraction_max 0.936
_diffrn_reflns_limit_h_max 21
_diffrn_reflns_limit_h_min -22
_diffrn_reflns_limit_k_max 2
_diffrn_reflns_limit_k_min -5
_diffrn_reflns_limit_l_max 23
_diffrn_reflns_limit_l_min -23
_diffrn_reflns_number 8115
_diffrn_reflns_point_group_measured_fraction_full 0.992
_diffrn_reflns_point_group_measured_fraction_max 0.936
_diffrn_reflns_theta_full 67.684
_diffrn_reflns_theta_max 77.171
_diffrn_reflns_theta_min 3.061
_exptl_absorpt_coefficient_mu 4.376
_exptl_crystal_density_diffrn 1.696
_exptl_crystal_F_000 728
_refine_diff_density_max 0.623
_refine_diff_density_min -0.598
_refine_diff_density_rms 0.085
_refine_ls_extinction_method none
_refine_ls_goodness_of_fit_ref 1.107
_refine_ls_hydrogen_treatment constr
_refine_ls_matrix_type full
_refine_ls_number_parameters 210
_refine_ls_number_reflns 2870
_refine_ls_number_restraints 24
_refine_ls_restrained_S_all 1.139
_refine_ls_R_factor_all 0.0764
_refine_ls_R_factor_gt 0.0619
_refine_ls_shift/su_max 0.001
_refine_ls_shift/su_mean 0.000
_refine_ls_structure_factor_coef Fsqd
_refine_ls_weighting_details 'w=1/[\s^2^(Fo^2^)+(0.1039P)^2^+0.8240P] where P=(Fo^2^+2Fc^2^)/3'
_refine_ls_weighting_scheme calc
_refine_ls_wR_factor_gt 0.1805
_refine_ls_wR_factor_ref 0.1962
_reflns_Friedel_coverage 0.000
_reflns_number_gt 2170
_reflns_number_total 2870
_reflns_threshold_expression 'I > 2\s(I)'
_cod_data_source_file d4ob01160k2.cif
_cod_data_source_block w5-2m_1211-1_auto
_cod_original_sg_symbol_H-M 'P 2/n'
_cod_database_code 7160245
_shelx_shelxl_version_number 2018/3
_shelx_space_group_comment
;
The symmetry employed for this shelxl refinement is uniquely defined
by the following loop, which should always be used as a source of
symmetry information in preference to the above space-group names.
They are only intended as comments.
;

loop_
_space_group_symop_operation_xyz
'x, y, z'
'-x+1/2, y, -z+1/2'
'-x, -y, -z'
'x-1/2, -y, z-1/2'

loop_
_atom_site_label
_atom_site_type_symbol
_atom_site_fract_x
_atom_site_fract_y
_atom_site_fract_z
_atom_site_U_iso_or_equiv
_atom_site_adp_type
_atom_site_occupancy
_atom_site_site_symmetry_order
_atom_site_calc_flag
_atom_site_refinement_flags_posn
_atom_site_refinement_flags_adp
_atom_site_refinement_flags_occupancy
_atom_site_disorder_assembly
_atom_site_disorder_group
Br1 Br 0.86987(3) 0.12270(15) 0.67550(3) 0.0859(3) Uani 1 1 d . . . . .
F1 F 0.49736(19) 0.3181(6) 0.43496(17) 0.0780(8) Uani 1 1 d . . . . .
F2 F 0.5571(2) -0.0886(6) 0.4303(2) 0.0873(9) Uani 1 1 d . . . . .
F3 F 0.45672(19) 0.0284(8) 0.34359(18) 0.0907(9) Uani 1 1 d . . . . .
F4 F 0.5749(4) 0.4838(14) 0.1331(3) 0.1084(16) Uani 0.7 1 d . U P A 1
F4B F 0.5674(9) 0.687(4) 0.1485(9) 0.110(4) Uani 0.3 1 d . U P A 2
F5 F 0.6133(5) 0.8730(14) 0.1812(4) 0.0860(17) Uani 0.5 1 d . U P A 1
F5B F 0.6638(6) 0.8787(15) 0.2029(5) 0.096(2) Uani 0.5 1 d . U P A 2
N1 N 0.6486(2) 0.3380(7) 0.37412(19) 0.0556(8) Uani 1 1 d . . . . .
N2 N 0.6787(2) 0.4588(9) 0.3213(2) 0.0628(9) Uani 1 1 d . . . . .
C1 C 0.5710(2) 0.2831(8) 0.3472(2) 0.0522(8) Uani 1 1 d . . . . .
C2 C 0.7685(3) 0.1273(9) 0.4508(3) 0.0611(10) Uani 1 1 d . . . . .
H2 H 0.779760 0.056330 0.408171 0.073 Uiso 1 1 calc R U . . .
C3 C 0.8950(3) -0.0905(15) 0.5236(4) 0.0911(17) Uani 1 1 d . . . . .
H3A H 0.893642 -0.176923 0.476503 0.137 Uiso 1 1 calc R U . . .
H3B H 0.900758 -0.244200 0.560041 0.137 Uiso 1 1 calc R U . . .
H3C H 0.938513 0.043611 0.537522 0.137 Uiso 1 1 calc R U . . .
C4 C 0.7312(3) 0.3422(9) 0.5777(2) 0.0587(9) Uani 1 1 d . . . . .
C5 C 0.6329(4) 0.5965(12) 0.1924(3) 0.0758(13) Uani 1 1 d . . . . .
H5A H 0.685897 0.555918 0.188052 0.091 Uiso 0.5 1 calc R U P A 1
H5B H 0.662346 0.460643 0.168940 0.091 Uiso 0.5 1 calc R U P A 2
C6 C 0.5496(3) 0.3731(9) 0.2754(2) 0.0589(10) Uani 1 1 d . . . . .
H6 H 0.500285 0.365054 0.242458 0.071 Uiso 1 1 calc R U . . .
C7 C 0.8201(3) 0.0760(10) 0.5186(3) 0.0645(10) Uani 1 1 d . . . . .
C8 C 0.6190(3) 0.4802(10) 0.2626(2) 0.0616(10) Uani 1 1 d . . . . .
C9 C 0.8001(3) 0.1877(10) 0.5807(2) 0.0598(10) Uani 1 1 d . . . . .
C10 C 0.7001(2) 0.2836(9) 0.4459(2) 0.0549(9) Uani 1 1 d . . . . .
C11 C 0.7098(4) 0.4572(15) 0.6450(3) 0.0844(15) Uani 1 1 d . . . . .
H11A H 0.661497 0.564964 0.630242 0.127 Uiso 1 1 calc R U . . .
H11B H 0.750456 0.586227 0.671836 0.127 Uiso 1 1 calc R U . . .
H11C H 0.703878 0.293906 0.675891 0.127 Uiso 1 1 calc R U . . .
C12 C 0.6816(3) 0.3906(9) 0.5079(2) 0.0588(10) Uani 1 1 d . . . . .
H12 H 0.635496 0.496576 0.503112 0.071 Uiso 1 1 calc R U . . .
C13 C 0.5211(3) 0.1378(8) 0.3895(3) 0.0580(9) Uani 1 1 d . . . . .

loop_
_atom_site_aniso_label
_atom_site_aniso_U_11
_atom_site_aniso_U_22
_atom_site_aniso_U_33
_atom_site_aniso_U_23
_atom_site_aniso_U_13
_atom_site_aniso_U_12
Br1 0.0689(4) 0.1098(5) 0.0633(4) 0.0047(3) -0.0109(3) 0.0112(3)
F1 0.089(2) 0.0777(15) 0.0806(19) -0.0106(13) 0.0454(17) -0.0083(14)
F2 0.093(2) 0.0679(14) 0.099(2) 0.0283(14) 0.0215(18) -0.0008(14)
F3 0.0701(18) 0.126(2) 0.0693(19) -0.0053(17) 0.0068(14) -0.0333(17)
F4 0.115(2) 0.114(2) 0.095(2) 0.0084(17) 0.0247(17) -0.0087(17)
F4B 0.110(4) 0.113(4) 0.108(4) 0.004(2) 0.029(2) 0.003(2)
F5 0.095(2) 0.081(2) 0.083(2) 0.0081(17) 0.0255(18) -0.0001(18)
F5B 0.102(3) 0.095(2) 0.094(3) 0.0068(18) 0.0315(19) -0.0022(18)
N1 0.0531(18) 0.0688(18) 0.0432(17) 0.0092(14) 0.0096(14) 0.0028(14)
N2 0.061(2) 0.081(2) 0.0483(19) 0.0083(16) 0.0178(16) -0.0001(17)
C1 0.052(2) 0.0559(18) 0.0458(19) -0.0010(16) 0.0081(16) 0.0017(16)
C2 0.054(2) 0.073(2) 0.056(2) -0.0006(19) 0.0135(19) 0.0031(18)
C3 0.063(3) 0.118(4) 0.088(4) 0.000(3) 0.012(3) 0.029(3)
C4 0.052(2) 0.072(2) 0.047(2) -0.0024(17) 0.0046(17) 0.0024(17)
C5 0.085(3) 0.086(3) 0.055(3) 0.013(2) 0.017(2) 0.014(2)
C6 0.059(2) 0.069(2) 0.046(2) 0.0017(17) 0.0077(18) 0.0072(18)
C7 0.053(2) 0.072(2) 0.066(3) 0.000(2) 0.012(2) 0.0057(19)
C8 0.066(3) 0.068(2) 0.050(2) 0.0079(18) 0.0152(19) 0.0106(19)
C9 0.051(2) 0.072(2) 0.049(2) 0.0054(18) -0.0010(17) -0.0009(17)
C10 0.050(2) 0.063(2) 0.049(2) 0.0036(17) 0.0064(17) 0.0013(16)
C11 0.074(3) 0.122(4) 0.053(3) -0.007(3) 0.008(2) 0.017(3)
C12 0.052(2) 0.072(2) 0.051(2) 0.0013(18) 0.0100(18) 0.0084(18)
C13 0.058(2) 0.0558(19) 0.056(2) 0.0041(17) 0.0087(19) -0.0035(16)

loop_
_atom_type_symbol
_atom_type_description
_atom_type_scat_dispersion_real
_atom_type_scat_dispersion_imag
_atom_type_scat_source
C C 0.0181 0.0091 'International Tables Vol C Tables 4.2.6.8 and 6.1.1.4'
H H 0.0000 0.0000 'International Tables Vol C Tables 4.2.6.8 and 6.1.1.4'
Br Br -0.6763 1.2805 'International Tables Vol C Tables 4.2.6.8 and 6.1.1.4'
F F 0.0727 0.0534 'International Tables Vol C Tables 4.2.6.8 and 6.1.1.4'
N N 0.0311 0.0180 'International Tables Vol C Tables 4.2.6.8 and 6.1.1.4'

loop_
_geom_angle_atom_site_label_1
_geom_angle_atom_site_label_2
_geom_angle_atom_site_label_3
_geom_angle
_geom_angle_site_symmetry_1
_geom_angle_site_symmetry_3
_geom_angle_publ_flag
N2 N1 C1 110.8(3) . . ?
N2 N1 C10 118.6(3) . . ?
C1 N1 C10 130.7(3) . . ?
C8 N2 N1 104.9(4) . . ?
N1 C1 C6 107.9(4) . . ?
N1 C1 C13 124.6(4) . . ?
C6 C1 C13 127.5(4) . . ?
C7 C2 C10 120.5(4) . . ?
C7 C2 H2 119.8 . . ?
C10 C2 H2 119.8 . . ?
C7 C3 H3A 109.5 . . ?
C7 C3 H3B 109.5 . . ?
H3A C3 H3B 109.5 . . ?
C7 C3 H3C 109.5 . . ?
H3A C3 H3C 109.5 . . ?
H3B C3 H3C 109.5 . . ?
C12 C4 C9 116.6(4) . . ?
C12 C4 C11 120.1(4) . . ?
C9 C4 C11 123.2(4) . . ?
F4B C5 F5B 93.2(8) . . ?
F5 C5 F4 96.4(6) . . ?
F5 C5 C8 112.5(5) . . ?
F4B C5 C8 110.1(8) . . ?
F5B C5 C8 110.4(5) . . ?
F4 C5 C8 108.5(5) . . ?
F5 C5 H5A 112.8 . . ?
F4 C5 H5A 112.8 . . ?
C8 C5 H5A 112.8 . . ?
F4B C5 H5B 113.8 . . ?
F5B C5 H5B 113.8 . . ?
C8 C5 H5B 113.8 . . ?
C1 C6 C8 104.0(4) . . ?
C1 C6 H6 128.0 . . ?
C8 C6 H6 128.0 . . ?
C2 C7 C9 117.2(4) . . ?
C2 C7 C3 120.2(5) . . ?
C9 C7 C3 122.5(5) . . ?
N2 C8 C6 112.4(4) . . ?
N2 C8 C5 118.8(4) . . ?
C6 C8 C5 128.7(4) . . ?
C4 C9 C7 123.7(4) . . ?
C4 C9 Br1 117.6(3) . . ?
C7 C9 Br1 118.6(3) . . ?
C12 C10 C2 121.2(4) . . ?
C12 C10 N1 119.9(4) . . ?
C2 C10 N1 118.8(4) . . ?
C4 C11 H11A 109.5 . . ?
C4 C11 H11B 109.5 . . ?
H11A C11 H11B 109.5 . . ?
C4 C11 H11C 109.5 . . ?
H11A C11 H11C 109.5 . . ?
H11B C11 H11C 109.5 . . ?
C10 C12 C4 120.7(4) . . ?
C10 C12 H12 119.6 . . ?
C4 C12 H12 119.6 . . ?
F1 C13 F3 106.4(4) . . ?
F1 C13 F2 106.6(4) . . ?
F3 C13 F2 106.7(3) . . ?
F1 C13 C1 113.9(3) . . ?
F3 C13 C1 110.3(4) . . ?
F2 C13 C1 112.5(4) . . ?

loop_
_geom_bond_atom_site_label_1
_geom_bond_atom_site_label_2
_geom_bond_distance
_geom_bond_site_symmetry_2
_geom_bond_publ_flag
Br1 C9 1.905(4) . ?
F1 C13 1.323(5) . ?
F2 C13 1.335(5) . ?
F3 C13 1.332(5) . ?
F4 C5 1.398(9) . ?
F4B C5 1.301(16) . ?
F5 C5 1.297(8) . ?
F5B C5 1.380(9) . ?
N1 N2 1.354(5) . ?
N1 C1 1.357(5) . ?
N1 C10 1.436(5) . ?
N2 C8 1.317(6) . ?
C1 C6 1.363(6) . ?
C1 C13 1.483(6) . ?
C2 C7 1.378(7) . ?
C2 C10 1.383(6) . ?
C2 H2 0.9300 . ?
C3 C7 1.506(7) . ?
C3 H3A 0.9600 . ?
C3 H3B 0.9600 . ?
C3 H3C 0.9600 . ?
C4 C12 1.390(6) . ?
C4 C9 1.393(6) . ?
C4 C11 1.500(7) . ?
C5 C8 1.495(7) . ?
C5 H5A 0.9800 . ?
C5 H5B 0.9800 . ?
C6 C8 1.396(7) . ?
C6 H6 0.9300 . ?
C7 C9 1.395(7) . ?
C10 C12 1.375(6) . ?
C11 H11A 0.9600 . ?
C11 H11B 0.9600 . ?
C11 H11C 0.9600 . ?
C12 H12 0.9300 . ?

loop_
_geom_torsion_atom_site_label_1
_geom_torsion_atom_site_label_2
_geom_torsion_atom_site_label_3
_geom_torsion_atom_site_label_4
_geom_torsion
_geom_torsion_site_symmetry_1
_geom_torsion_site_symmetry_2
_geom_torsion_site_symmetry_3
_geom_torsion_site_symmetry_4
_geom_torsion_publ_flag
C1 N1 N2 C8 0.7(5) . . . . ?
C10 N1 N2 C8 179.6(4) . . . . ?
N2 N1 C1 C6 -0.7(5) . . . . ?
C10 N1 C1 C6 -179.4(4) . . . . ?
N2 N1 C1 C13 176.9(4) . . . . ?
C10 N1 C1 C13 -1.8(7) . . . . ?
N1 C1 C6 C8 0.4(4) . . . . ?
C13 C1 C6 C8 -177.1(4) . . . . ?
C10 C2 C7 C9 0.0(7) . . . . ?
C10 C2 C7 C3 -179.1(5) . . . . ?
N1 N2 C8 C6 -0.5(5) . . . . ?
N1 N2 C8 C5 -177.7(4) . . . . ?
C1 C6 C8 N2 0.1(5) . . . . ?
C1 C6 C8 C5 177.0(5) . . . . ?
F5 C5 C8 N2 -100.2(7) . . . . ?
F4B C5 C8 N2 -160.6(9) . . . . ?
F5B C5 C8 N2 -59.1(7) . . . . ?
F4 C5 C8 N2 154.4(5) . . . . ?
F5 C5 C8 C6 83.0(8) . . . . ?
F4B C5 C8 C6 22.7(10) . . . . ?
F5B C5 C8 C6 124.2(6) . . . . ?
F4 C5 C8 C6 -22.4(7) . . . . ?
C12 C4 C9 C7 -1.6(7) . . . . ?
C11 C4 C9 C7 179.0(5) . . . . ?
C12 C4 C9 Br1 179.1(3) . . . . ?
C11 C4 C9 Br1 -0.2(6) . . . . ?
C2 C7 C9 C4 1.0(7) . . . . ?
C3 C7 C9 C4 -180.0(5) . . . . ?
C2 C7 C9 Br1 -179.8(3) . . . . ?
C3 C7 C9 Br1 -0.8(7) . . . . ?
C7 C2 C10 C12 -0.2(7) . . . . ?
C7 C2 C10 N1 178.7(4) . . . . ?
N2 N1 C10 C12 127.5(4) . . . . ?
C1 N1 C10 C12 -53.9(6) . . . . ?
N2 N1 C10 C2 -51.5(5) . . . . ?
C1 N1 C10 C2 127.1(5) . . . . ?
C2 C10 C12 C4 -0.5(7) . . . . ?
N1 C10 C12 C4 -179.4(4) . . . . ?
C9 C4 C12 C10 1.4(6) . . . . ?
C11 C4 C12 C10 -179.3(5) . . . . ?
N1 C1 C13 F1 80.7(5) . . . . ?
C6 C1 C13 F1 -102.2(5) . . . . ?
N1 C1 C13 F3 -159.7(4) . . . . ?
C6 C1 C13 F3 17.3(6) . . . . ?
N1 C1 C13 F2 -40.7(6) . . . . ?
C6 C1 C13 F2 136.3(4) . . . . ?
